data_4026454
loop_
_publ_author_name
'Shenci Lu'
'Ren Wang'
'Yi Yang'
'Yang Li'
'Zongjun Shi'
'Wei Zhang'
'Zhifeng Tu'

_publ_section_title
;
 Photoinduced Cyclization of
 3-Acyl-2-halo-1-[(\w-phenylethynyl)alkyl]indoles to
 Azaheterocyclo[1,2,3-lm]-Fused Benzo[c]carbazoles
;
_journal_name_full 'Journal of Organic Chemistry'
_journal_page_first 5661
_journal_page_last 5669
_journal_paper_doi 10.1021/jo200630x
_journal_volume 76
_journal_year 2011
_chemical_formula_sum 'C19 H14 Cl N'
_chemical_formula_weight 291.76
_chemical_name_systematic
; 
 ? 
;
_space_group_IT_number 14
_symmetry_cell_setting monoclinic
_symmetry_space_group_name_Hall '-P 2ybc'
_symmetry_space_group_name_H-M 'P 1 21/c 1'
_atom_sites_solution_hydrogens geom
_atom_sites_solution_primary direct
_atom_sites_solution_secondary difmap
_audit_creation_method SHELXL-97
_cell_angle_alpha 90.00
_cell_angle_beta 108.051(7)
_cell_angle_gamma 90.00
_cell_formula_units_Z 4
_cell_length_a 15.161(8)
_cell_length_b 4.746(2)
_cell_length_c 20.732(10)
_cell_measurement_reflns_used 397
_cell_measurement_temperature 296(2)
_cell_measurement_theta_max 18.17
_cell_measurement_theta_min 2.83
_cell_volume 1418.3(12)
_computing_cell_refinement 'Bruker SAINT'
_computing_data_collection 'Bruker APEX2'
_computing_data_reduction 'Bruker SAINT'
_computing_molecular_graphics 'Bruker SHELXTL'
_computing_publication_material 'Bruker SHELXTL'
_computing_structure_refinement 'SHELXL-97 (Sheldrick, 2008)'
_computing_structure_solution 'SHELXS-97 (Sheldrick, 2008)'
_diffrn_ambient_temperature 296(2)
_diffrn_measured_fraction_theta_full 0.979
_diffrn_measured_fraction_theta_max 0.979
_diffrn_measurement_device_type 'Bruker APEX-II CCD'
_diffrn_measurement_method '\f and \w scans'
_diffrn_radiation_monochromator graphite
_diffrn_radiation_source 'fine-focus sealed tube'
_diffrn_radiation_type MoK\a
_diffrn_radiation_wavelength 0.71073
_diffrn_reflns_av_R_equivalents 0.0597
_diffrn_reflns_av_sigmaI/netI 0.0971
_diffrn_reflns_limit_h_max 18
_diffrn_reflns_limit_h_min -11
_diffrn_reflns_limit_k_max 5
_diffrn_reflns_limit_k_min -5
_diffrn_reflns_limit_l_max 16
_diffrn_reflns_limit_l_min -24
_diffrn_reflns_number 4881
_diffrn_reflns_theta_full 25.20
_diffrn_reflns_theta_max 25.20
_diffrn_reflns_theta_min 2.07
_exptl_absorpt_coefficient_mu 0.261
_exptl_absorpt_correction_T_max 0.9235
_exptl_absorpt_correction_T_min 0.9142
_exptl_absorpt_correction_type multi-scan
_exptl_absorpt_process_details SADABS
_exptl_crystal_colour colorless
_exptl_crystal_density_diffrn 1.366
_exptl_crystal_description block
_exptl_crystal_F_000 608
_exptl_crystal_size_max 0.35
_exptl_crystal_size_mid 0.32
_exptl_crystal_size_min 0.31
_refine_diff_density_max 0.177
_refine_diff_density_min -0.174
_refine_diff_density_rms 0.043
_refine_ls_extinction_coef 0.0048(11)
_refine_ls_extinction_expression Fc^*^=kFc[1+0.001xFc^2^\l^3^/sin(2\q)]^-1/4^
_refine_ls_extinction_method SHELXL
_refine_ls_goodness_of_fit_ref 0.924
_refine_ls_hydrogen_treatment constr
_refine_ls_matrix_type full
_refine_ls_number_parameters 191
_refine_ls_number_reflns 2509
_refine_ls_number_restraints 0
_refine_ls_restrained_S_all 0.924
_refine_ls_R_factor_all 0.1413
_refine_ls_R_factor_gt 0.0542
_refine_ls_shift/su_max 0.000
_refine_ls_shift/su_mean 0.000
_refine_ls_structure_factor_coef Fsqd
_refine_ls_weighting_details 'calc w=1/[\s^2^(Fo^2^)+(0.0477P)^2^+0.0000P] where P=(Fo^2^+2Fc^2^)/3'
_refine_ls_weighting_scheme calc
_refine_ls_wR_factor_gt 0.1038
_refine_ls_wR_factor_ref 0.1361
_reflns_number_gt 1124
_reflns_number_total 2509
_reflns_threshold_expression >2sigma(I)
_cod_data_source_file jo200630x_si_003.cif
_cod_data_source_block p21c
_cod_original_cell_volume 1418.2(12)
_cod_database_code 4026454

loop_
_symmetry_equiv_pos_as_xyz
'x, y, z'
'-x, y+1/2, -z+1/2'
'-x, -y, -z'
'x, -y-1/2, z-1/2'

loop_
_atom_site_label
_atom_site_type_symbol
_atom_site_fract_x
_atom_site_fract_y
_atom_site_fract_z
_atom_site_U_iso_or_equiv
_atom_site_adp_type
_atom_site_occupancy
_atom_site_symmetry_multiplicity
_atom_site_calc_flag
_atom_site_refinement_flags
C1 C 0.2260(2) 1.2851(7) 0.19699(17) 0.0516(10) Uani 1 1 d .
H1 H 0.2846 1.3582 0.2186 0.062 Uiso 1 1 calc R
C2 C 0.1521(3) 1.3656(8) 0.21701(17) 0.0553(10) Uani 1 1 d .
C3 C 0.0632(3) 1.2637(9) 0.1867(2) 0.0658(12) Uani 1 1 d .
H3 H 0.0142 1.3206 0.2017 0.079 Uiso 1 1 calc R
C4 C 0.0493(3) 1.0802(9) 0.1347(2) 0.0644(11) Uani 1 1 d .
H4 H -0.0105 1.0142 0.1137 0.077 Uiso 1 1 calc R
C5 C 0.1214(3) 0.9846(8) 0.11111(18) 0.0515(10) Uani 1 1 d .
C6 C 0.2131(2) 1.0911(8) 0.14354(17) 0.0456(9) Uani 1 1 d .
C7 C 0.1050(3) 0.7901(8) 0.05640(19) 0.0610(11) Uani 1 1 d .
H7 H 0.0447 0.7270 0.0359 0.073 Uiso 1 1 calc R
C8 C 0.1730(3) 0.6927(8) 0.03279(18) 0.0563(11) Uani 1 1 d .
C9 C 0.1627(3) 0.4862(8) -0.02432(19) 0.0730(13) Uani 1 1 d .
H9A H 0.1021 0.5078 -0.0577 0.088 Uiso 1 1 calc R
H9B H 0.1677 0.2953 -0.0068 0.088 Uiso 1 1 calc R
C10 C 0.2382(4) 0.5378(9) -0.0578(2) 0.0854(15) Uani 1 1 d .
H10A H 0.2341 0.3922 -0.0914 0.102 Uiso 1 1 calc R
H10B H 0.2266 0.7174 -0.0812 0.102 Uiso 1 1 calc R
C11 C 0.3360(3) 0.5395(8) -0.0080(2) 0.0743(13) Uani 1 1 d .
H11A H 0.3528 0.3512 0.0098 0.089 Uiso 1 1 calc R
H11B H 0.3797 0.5984 -0.0310 0.089 Uiso 1 1 calc R
C12 C 0.2627(3) 0.8009(8) 0.06547(18) 0.0515(10) Uani 1 1 d .
C13 C 0.2852(2) 0.9924(7) 0.11858(17) 0.0474(10) Uani 1 1 d .
C14 C 0.3832(3) 1.0467(8) 0.13372(18) 0.0500(10) Uani 1 1 d .
C15 C 0.4141(3) 0.8804(9) 0.0882(2) 0.0593(11) Uani 1 1 d .
C16 C 0.5060(3) 0.8828(10) 0.0884(2) 0.0739(13) Uani 1 1 d .
H16 H 0.5252 0.7714 0.0583 0.089 Uiso 1 1 calc R
C17 C 0.5671(3) 1.0537(11) 0.1341(2) 0.0797(14) Uani 1 1 d .
H17 H 0.6289 1.0565 0.1352 0.096 Uiso 1 1 calc R
C18 C 0.5390(3) 1.2246(10) 0.1791(2) 0.0746(13) Uani 1 1 d .
H18 H 0.5818 1.3406 0.2093 0.089 Uiso 1 1 calc R
C19 C 0.4480(3) 1.2214(9) 0.17887(19) 0.0605(11) Uani 1 1 d .
H19 H 0.4295 1.3357 0.2088 0.073 Uiso 1 1 calc R
Cl1 Cl 0.17029(7) 1.6030(3) 0.28389(5) 0.0836(5) Uani 1 1 d .
N1 N 0.3398(2) 0.7324(6) 0.04720(16) 0.0587(9) Uani 1 1 d .

loop_
_atom_site_aniso_label
_atom_site_aniso_U_11
_atom_site_aniso_U_22
_atom_site_aniso_U_33
_atom_site_aniso_U_23
_atom_site_aniso_U_13
_atom_site_aniso_U_12
C1 0.049(2) 0.057(3) 0.049(2) 0.001(2) 0.016(2) 0.001(2)
C2 0.059(3) 0.062(3) 0.044(2) -0.005(2) 0.014(2) 0.004(2)
C3 0.055(3) 0.073(3) 0.070(3) -0.004(2) 0.021(2) 0.009(2)
C4 0.048(3) 0.068(3) 0.075(3) -0.006(3) 0.014(2) -0.005(2)
C5 0.057(3) 0.045(2) 0.054(3) 0.001(2) 0.020(2) 0.003(2)
C6 0.046(2) 0.045(2) 0.045(2) 0.001(2) 0.0131(19) 0.004(2)
C7 0.059(3) 0.054(3) 0.063(3) 0.000(2) 0.010(2) -0.005(2)
C8 0.075(3) 0.044(3) 0.046(2) 0.002(2) 0.013(2) 0.004(2)
C9 0.101(4) 0.055(3) 0.058(3) 0.000(2) 0.016(3) 0.002(2)
C10 0.138(5) 0.063(3) 0.055(3) -0.009(2) 0.029(3) 0.003(3)
C11 0.118(4) 0.058(3) 0.059(3) -0.001(2) 0.045(3) 0.015(3)
C12 0.061(3) 0.049(3) 0.046(3) 0.005(2) 0.018(2) 0.012(2)
C13 0.053(3) 0.045(2) 0.045(2) 0.0023(19) 0.016(2) 0.0050(19)
C14 0.053(2) 0.054(3) 0.043(2) 0.012(2) 0.015(2) 0.011(2)
C15 0.065(3) 0.057(3) 0.062(3) 0.014(2) 0.029(2) 0.016(3)
C16 0.072(3) 0.083(4) 0.079(3) 0.019(3) 0.043(3) 0.026(3)
C17 0.053(3) 0.107(4) 0.087(4) 0.026(3) 0.033(3) 0.013(3)
C18 0.061(3) 0.093(4) 0.073(3) 0.016(3) 0.025(2) 0.000(3)
C19 0.054(3) 0.069(3) 0.059(3) 0.007(2) 0.020(2) 0.006(2)
Cl1 0.0764(8) 0.1049(10) 0.0700(8) -0.0261(7) 0.0233(6) 0.0174(7)
N1 0.081(3) 0.046(2) 0.055(2) 0.0013(18) 0.030(2) 0.015(2)

loop_
_atom_type_symbol
_atom_type_description
_atom_type_scat_dispersion_real
_atom_type_scat_dispersion_imag
_atom_type_scat_source
C C 0.0033 0.0016 'International Tables Vol C Tables 4.2.6.8 and 6.1.1.4'
H H 0.0000 0.0000 'International Tables Vol C Tables 4.2.6.8 and 6.1.1.4'
Cl Cl 0.1484 0.1585 'International Tables Vol C Tables 4.2.6.8 and 6.1.1.4'
N N 0.0061 0.0033 'International Tables Vol C Tables 4.2.6.8 and 6.1.1.4'

loop_
_geom_angle_atom_site_label_1
_geom_angle_atom_site_label_2
_geom_angle_atom_site_label_3
_geom_angle
C2 C1 C6 119.8(3)
C2 C1 H1 120.1
C6 C1 H1 120.1
C1 C2 C3 122.6(4)
C1 C2 Cl1 118.8(3)
C3 C2 Cl1 118.6(3)
C4 C3 C2 118.4(4)
C4 C3 H3 120.8
C2 C3 H3 120.8
C3 C4 C5 122.8(4)
C3 C4 H4 118.6
C5 C4 H4 118.6
C4 C5 C7 121.7(4)
C4 C5 C6 117.9(3)
C7 C5 C6 120.4(3)
C1 C6 C13 124.5(3)
C1 C6 C5 118.5(3)
C13 C6 C5 117.0(3)
C8 C7 C5 123.1(4)
C8 C7 H7 118.5
C5 C7 H7 118.5
C7 C8 C12 115.5(4)
C7 C8 C9 127.0(4)
C12 C8 C9 117.6(4)
C8 C9 C10 110.0(3)
C8 C9 H9A 109.7
C10 C9 H9A 109.7
C8 C9 H9B 109.7
C10 C9 H9B 109.7
H9A C9 H9B 108.2
C11 C10 C9 113.7(3)
C11 C10 H10A 108.8
C9 C10 H10A 108.8
C11 C10 H10B 108.8
C9 C10 H10B 108.8
H10A C10 H10B 107.7
N1 C11 C10 109.3(3)
N1 C11 H11A 109.8
C10 C11 H11A 109.8
N1 C11 H11B 109.8
C10 C11 H11B 109.8
H11A C11 H11B 108.3
N1 C12 C13 110.6(3)
N1 C12 C8 123.7(4)
C13 C12 C8 125.6(3)
C12 C13 C6 118.4(3)
C12 C13 C14 105.9(3)
C6 C13 C14 135.7(4)
C19 C14 C15 117.9(4)
C19 C14 C13 135.4(3)
C15 C14 C13 106.7(3)
N1 C15 C16 129.3(4)
N1 C15 C14 108.6(3)
C16 C15 C14 122.1(4)
C17 C16 C15 118.0(4)
C17 C16 H16 121.0
C15 C16 H16 121.0
C16 C17 C18 121.7(4)
C16 C17 H17 119.2
C18 C17 H17 119.2
C19 C18 C17 120.2(4)
C19 C18 H18 119.9
C17 C18 H18 119.9
C18 C19 C14 120.2(4)
C18 C19 H19 119.9
C14 C19 H19 119.9
C12 N1 C15 108.2(3)
C12 N1 C11 122.4(4)
C15 N1 C11 129.3(3)

loop_
_geom_bond_atom_site_label_1
_geom_bond_atom_site_label_2
_geom_bond_distance
C1 C2 1.363(4)
C1 C6 1.407(4)
C1 H1 0.9300
C2 C3 1.387(5)
C2 Cl1 1.741(4)
C3 C4 1.350(5)
C3 H3 0.9300
C4 C5 1.405(5)
C4 H4 0.9300
C5 C7 1.423(5)
C5 C6 1.435(5)
C6 C13 1.426(4)
C7 C8 1.352(5)
C7 H7 0.9300
C8 C12 1.414(5)
C8 C9 1.507(5)
C9 C10 1.530(5)
C9 H9A 0.9700
C9 H9B 0.9700
C10 C11 1.522(5)
C10 H10A 0.9700
C10 H10B 0.9700
C11 N1 1.452(4)
C11 H11A 0.9700
C11 H11B 0.9700
C12 N1 1.375(4)
C12 C13 1.386(4)
C13 C14 1.444(5)
C14 C19 1.399(5)
C14 C15 1.416(5)
C15 N1 1.376(5)
C15 C16 1.392(5)
C16 C17 1.368(5)
C16 H16 0.9300
C17 C18 1.399(5)
C17 H17 0.9300
C18 C19 1.379(5)
C18 H18 0.9300
C19 H19 0.9300

loop_
_geom_torsion_atom_site_label_1
_geom_torsion_atom_site_label_2
_geom_torsion_atom_site_label_3
_geom_torsion_atom_site_label_4
_geom_torsion
C6 C1 C2 C3 0.0(6)
C6 C1 C2 Cl1 179.3(3)
C1 C2 C3 C4 -0.8(6)
Cl1 C2 C3 C4 179.9(3)
C2 C3 C4 C5 1.2(6)
C3 C4 C5 C7 179.8(4)
C3 C4 C5 C6 -0.8(6)
C2 C1 C6 C13 -179.9(3)
C2 C1 C6 C5 0.5(5)
C4 C5 C6 C1 -0.1(5)
C7 C5 C6 C1 179.4(3)
C4 C5 C6 C13 -179.7(3)
C7 C5 C6 C13 -0.2(5)
C4 C5 C7 C8 -179.5(3)
C6 C5 C7 C8 1.0(6)
C5 C7 C8 C12 -1.0(5)
C5 C7 C8 C9 179.6(3)
C7 C8 C9 C10 152.3(4)
C12 C8 C9 C10 -27.1(5)
C8 C9 C10 C11 53.2(5)
C9 C10 C11 N1 -51.7(4)
C7 C8 C12 N1 -178.1(3)
C9 C8 C12 N1 1.3(5)
C7 C8 C12 C13 0.4(6)
C9 C8 C12 C13 179.8(3)
N1 C12 C13 C6 179.0(3)
C8 C12 C13 C6 0.3(5)
N1 C12 C13 C14 0.4(4)
C8 C12 C13 C14 -178.3(3)
C1 C6 C13 C12 -180.0(3)
C5 C6 C13 C12 -0.3(5)
C1 C6 C13 C14 -1.9(6)
C5 C6 C13 C14 177.7(4)
C12 C13 C14 C19 177.5(4)
C6 C13 C14 C19 -0.8(7)
C12 C13 C14 C15 -0.3(4)
C6 C13 C14 C15 -178.6(4)
C19 C14 C15 N1 -178.1(3)
C13 C14 C15 N1 0.1(4)
C19 C14 C15 C16 1.3(5)
C13 C14 C15 C16 179.5(3)
N1 C15 C16 C17 178.9(4)
C14 C15 C16 C17 -0.4(6)
C15 C16 C17 C18 -0.7(6)
C16 C17 C18 C19 0.8(6)
C17 C18 C19 C14 0.2(6)
C15 C14 C19 C18 -1.2(5)
C13 C14 C19 C18 -178.8(4)
C13 C12 N1 C15 -0.3(4)
C8 C12 N1 C15 178.4(3)
C13 C12 N1 C11 -178.9(3)
C8 C12 N1 C11 -0.1(5)
C16 C15 N1 C12 -179.3(4)
C14 C15 N1 C12 0.1(4)
C16 C15 N1 C11 -0.8(6)
C14 C15 N1 C11 178.5(3)
C10 C11 N1 C12 25.0(5)
C10 C11 N1 C15 -153.3(4)

loop_
_cod_related_entry_id
_cod_related_entry_database
_cod_related_entry_code
1 ChemSpider 30659391
